data_4068796
loop_
_publ_author_name
'Haywood, Joanna'
'Morey, James V.'
'Wheatley, Andrew E. H.'
'Liu, Ching-Yuan'
'Yasuike, Shuji'
'Kurita, Jyoji'
'Uchiyama, Masanobu'
'Raithby, Paul R.'

_publ_section_title
;
 Gilman-Type versus Lipshutz-Type Reagents: Competition in Lithiocuprate
 Chemistry
;
_journal_issue 1
_journal_name_full Organometallics
_journal_page_first 38
_journal_paper_doi 10.1021/om801101u
_journal_volume 28
_journal_year 2009
_chemical_formula_moiety 'C27 H47 Cu Li N O3'
_chemical_formula_sum 'C27 H47 Cu Li N O3'
_chemical_formula_weight 504.14
_chemical_name_systematic
; 
 ? 
;
_space_group_IT_number 2
_symmetry_cell_setting triclinic
_symmetry_space_group_name_Hall '-P 1'
_symmetry_space_group_name_H-M 'P -1'
_atom_sites_solution_hydrogens geom
_atom_sites_solution_primary direct
_atom_sites_solution_secondary difmap
_audit_creation_method SHELXL-97
_cell_angle_alpha 77.32(3)
_cell_angle_beta 72.54(3)
_cell_angle_gamma 85.82(3)
_cell_formula_units_Z 2
_cell_length_a 10.556(2)
_cell_length_b 11.664(2)
_cell_length_c 11.939(2)
_cell_measurement_reflns_used 12952
_cell_measurement_temperature 180(2)
_cell_measurement_theta_max 27.48
_cell_measurement_theta_min 1.02
_cell_volume 1368.0(5)
_computing_cell_refinement 'HKL Scalepack (Otwinowski & Minor 1997)'
_computing_data_collection 'Collect (Nonius B.V. 1998)'
_computing_data_reduction
;
 HKL Denzo and Scalepack (Otwinowski & Minor 1997)
;
_computing_publication_material 'SHELXL-97 (Sheldrick 1997)'
_computing_structure_refinement 'SHELXL-97 (Sheldrick 1997)'
_computing_structure_solution 'SIR-92 (Altomare et al. 1994)'
_diffrn_ambient_temperature 180(2)
_diffrn_measured_fraction_theta_full 0.986
_diffrn_measured_fraction_theta_max 0.986
_diffrn_measurement_device_type 'Nonius Kappa CCD'
_diffrn_measurement_method 'Thin slice \w and \f scans'
_diffrn_radiation_source 'fine-focus sealed tube'
_diffrn_radiation_type MoK\a
_diffrn_radiation_wavelength 0.71073
_diffrn_reflns_av_R_equivalents 0.0359
_diffrn_reflns_av_sigmaI/netI 0.0367
_diffrn_reflns_limit_h_max 13
_diffrn_reflns_limit_h_min -13
_diffrn_reflns_limit_k_max 15
_diffrn_reflns_limit_k_min -15
_diffrn_reflns_limit_l_max 15
_diffrn_reflns_limit_l_min -15
_diffrn_reflns_number 14539
_diffrn_reflns_theta_full 27.47
_diffrn_reflns_theta_max 27.47
_diffrn_reflns_theta_min 4.35
_exptl_absorpt_coefficient_mu 0.825
_exptl_absorpt_correction_T_max 0.869
_exptl_absorpt_correction_T_min 0.762
_exptl_absorpt_correction_type multi-scan
_exptl_absorpt_process_details
;
multi-scan from symmetry-related measurements 
 Sortav (Blessing 1995)
;
_exptl_crystal_colour colourless
_exptl_crystal_density_diffrn 1.224
_exptl_crystal_density_method 'not measured'
_exptl_crystal_description 'irregular block'
_exptl_crystal_F_000 544
_exptl_crystal_size_max 0.30
_exptl_crystal_size_mid 0.23
_exptl_crystal_size_min 0.18
_refine_diff_density_max 0.725
_refine_diff_density_min -0.446
_refine_diff_density_rms 0.057
_refine_ls_extinction_method none
_refine_ls_goodness_of_fit_ref 1.038
_refine_ls_hydrogen_treatment constr
_refine_ls_matrix_type full
_refine_ls_number_parameters 295
_refine_ls_number_reflns 6192
_refine_ls_number_restraints 0
_refine_ls_restrained_S_all 1.038
_refine_ls_R_factor_all 0.0537
_refine_ls_R_factor_gt 0.0456
_refine_ls_shift/su_max 0.001
_refine_ls_shift/su_mean 0.000
_refine_ls_structure_factor_coef Fsqd
_refine_ls_weighting_details 'calc w=1/[\s^2^(Fo^2^)+(0.0589P)^2^+1.0606P] where P=(Fo^2^+2Fc^2^)/3'
_refine_ls_weighting_scheme calc
_refine_ls_wR_factor_gt 0.1180
_refine_ls_wR_factor_ref 0.1260
_reflns_number_gt 5511
_reflns_number_total 6192
_reflns_threshold_expression >2sigma(I)
_cod_data_source_file om801101u_si_002.cif
_cod_data_source_block aw0708
_cod_original_cell_volume 1367.9(5)
_cod_original_sg_symbol_H-M P-1
_cod_database_code 4068796

loop_
_symmetry_equiv_pos_as_xyz
'x, y, z'
'-x, -y, -z'

loop_
_atom_site_label
_atom_site_type_symbol
_atom_site_fract_x
_atom_site_fract_y
_atom_site_fract_z
_atom_site_U_iso_or_equiv
_atom_site_adp_type
_atom_site_occupancy
_atom_site_symmetry_multiplicity
_atom_site_calc_flag
_atom_site_refinement_flags
_atom_site_disorder_assembly
_atom_site_disorder_group
Cu1 Cu -0.49612(2) 0.24726(2) 0.73661(2) 0.03426(10) Uani 1 1 d . . .
N1 N -0.32838(17) 0.22417(15) 0.62506(14) 0.0275(3) Uani 1 1 d . . .
Li1 Li -0.2367(4) 0.2770(3) 0.7476(3) 0.0372(8) Uani 1 1 d . A .
C1 C -0.3058(2) 0.30567(19) 0.50579(19) 0.0340(4) Uani 1 1 d . . .
C2 C -0.3191(3) 0.4315(2) 0.5267(2) 0.0520(7) Uani 1 1 d . . .
H2A H -0.2563 0.4430 0.5692 0.078 Uiso 1 1 calc R . .
H2B H -0.4098 0.4449 0.5749 0.078 Uiso 1 1 calc R . .
H2C H -0.2995 0.4871 0.4492 0.078 Uiso 1 1 calc R . .
C3 C -0.4075(3) 0.2955(2) 0.4386(2) 0.0465(6) Uani 1 1 d . . .
H3A H -0.4025 0.2165 0.4218 0.070 Uiso 1 1 calc R . .
H3B H -0.3872 0.3538 0.3628 0.070 Uiso 1 1 calc R . .
H3C H -0.4971 0.3099 0.4884 0.070 Uiso 1 1 calc R . .
C4 C -0.1649(2) 0.2908(2) 0.4245(2) 0.0418(5) Uani 1 1 d . . .
H4A H -0.1562 0.3396 0.3436 0.050 Uiso 1 1 calc R . .
H4B H -0.1004 0.3200 0.4571 0.050 Uiso 1 1 calc R . .
C5 C -0.1301(3) 0.1640(2) 0.4136(2) 0.0461(6) Uani 1 1 d . . .
H5A H -0.0359 0.1584 0.3665 0.055 Uiso 1 1 calc R . .
H5B H -0.1860 0.1371 0.3711 0.055 Uiso 1 1 calc R . .
C6 C -0.1534(2) 0.0861(2) 0.5388(2) 0.0399(5) Uani 1 1 d . . .
H6A H -0.1372 0.0030 0.5314 0.048 Uiso 1 1 calc R . .
H6B H -0.0890 0.1071 0.5765 0.048 Uiso 1 1 calc R . .
C7 C -0.2952(2) 0.09888(18) 0.62025(18) 0.0302(4) Uani 1 1 d . . .
C8 C -0.3926(2) 0.0345(2) 0.5809(2) 0.0404(5) Uani 1 1 d . . .
H8A H -0.3927 0.0729 0.4993 0.061 Uiso 1 1 calc R . .
H8B H -0.4822 0.0376 0.6359 0.061 Uiso 1 1 calc R . .
H8C H -0.3644 -0.0476 0.5827 0.061 Uiso 1 1 calc R . .
C9 C -0.3014(3) 0.0330(2) 0.7477(2) 0.0395(5) Uani 1 1 d . . .
H9A H -0.2408 0.0697 0.7774 0.059 Uiso 1 1 calc R . .
H9B H -0.2750 -0.0492 0.7468 0.059 Uiso 1 1 calc R . .
H9C H -0.3922 0.0364 0.8004 0.059 Uiso 1 1 calc R . .
C10 C -0.6575(2) 0.2759(2) 0.8521(2) 0.0363(5) Uani 1 1 d . . .
C11 C -0.7221(2) 0.1912(2) 0.9534(2) 0.0395(5) Uani 1 1 d . . .
H11A H -0.6828 0.1153 0.9650 0.047 Uiso 1 1 calc R . .
C12 C -0.8402(2) 0.2124(2) 1.0375(2) 0.0447(5) Uani 1 1 d . . .
H12A H -0.8795 0.1516 1.1039 0.054 Uiso 1 1 calc R . .
C13 C -0.8997(2) 0.3210(3) 1.0246(2) 0.0468(6) Uani 1 1 d . . .
H13A H -0.9800 0.3364 1.0820 0.056 Uiso 1 1 calc R . .
C14 C -0.8414(3) 0.4076(2) 0.9271(3) 0.0505(6) Uani 1 1 d . . .
H14A H -0.8818 0.4832 0.9168 0.061 Uiso 1 1 calc R . .
C15 C -0.7235(3) 0.3848(2) 0.8437(2) 0.0445(5) Uani 1 1 d . . .
H15A H -0.6858 0.4463 0.7774 0.053 Uiso 1 1 calc R . .
C16 C -0.2314(5) 0.2850(4) 0.9966(4) 0.0430(8) Uiso 0.613(5) 1 d P A 1
H16A H -0.1367 0.3029 0.9542 0.052 Uiso 0.613(5) 1 calc PR A 1
H16B H -0.2808 0.3598 1.0035 0.052 Uiso 0.613(5) 1 calc PR A 1
C17 C -0.2455(5) 0.2125(5) 1.1124(5) 0.0536(10) Uiso 0.613(5) 1 d P A 1
H17A H -0.2639 0.2612 1.1738 0.064 Uiso 0.613(5) 1 calc PR A 1
H17B H -0.1632 0.1665 1.1137 0.064 Uiso 0.613(5) 1 calc PR A 1
C16' C -0.1915(7) 0.2354(7) 0.9930(6) 0.0430(8) Uiso 0.387(5) 1 d P A 2
H16C H -0.1005 0.2197 0.9443 0.052 Uiso 0.387(5) 1 calc PR A 2
H16D H -0.1961 0.3182 1.0017 0.052 Uiso 0.387(5) 1 calc PR A 2
C17' C -0.2170(8) 0.1642(8) 1.1016(7) 0.0536(10) Uiso 0.387(5) 1 d P A 2
H17C H -0.2011 0.2054 1.1603 0.064 Uiso 0.387(5) 1 calc PR A 2
H17D H -0.1592 0.0935 1.0985 0.064 Uiso 0.387(5) 1 calc PR A 2
C18 C -0.3628(3) 0.1298(3) 1.1376(2) 0.0552(7) Uani 1 1 d . . .
H18A H -0.3369 0.0466 1.1607 0.066 Uiso 1 1 calc R A 1
H18B H -0.4397 0.1490 1.2023 0.066 Uiso 1 1 calc R A 1
C19 C -0.3949(3) 0.1525(2) 1.0194(2) 0.0411(5) Uani 1 1 d . A .
H19A H -0.4052 0.0774 0.9976 0.049 Uiso 1 1 calc R . .
H19B H -0.4786 0.1982 1.0251 0.049 Uiso 1 1 calc R . .
C20 C -0.3827(4) 0.4879(4) 0.8327(4) 0.0866(13) Uani 1 1 d . A .
H20A H -0.4167 0.4394 0.9145 0.104 Uiso 1 1 calc R . .
H20B H -0.4459 0.4830 0.7872 0.104 Uiso 1 1 calc R . .
C21 C -0.3685(5) 0.6085(4) 0.8386(5) 0.0932(13) Uani 1 1 d . . .
H21A H -0.3559 0.6132 0.9164 0.112 Uiso 1 1 calc R . .
H21B H -0.4477 0.6557 0.8285 0.112 Uiso 1 1 calc R . .
C22 C -0.2490(5) 0.6505(3) 0.7380(4) 0.0864(12) Uani 1 1 d . . .
H22A H -0.2721 0.6800 0.6622 0.104 Uiso 1 1 calc R . .
H22B H -0.2045 0.7137 0.7550 0.104 Uiso 1 1 calc R . .
C23 C -0.1633(3) 0.5435(2) 0.7313(3) 0.0551(7) Uani 1 1 d . A .
H23A H -0.1081 0.5451 0.6477 0.066 Uiso 1 1 calc R . .
H23B H -0.1042 0.5380 0.7829 0.066 Uiso 1 1 calc R . .
C24 C 0.0238(4) 0.1502(4) 0.7853(4) 0.0895(14) Uani 1 1 d . A .
H24A H -0.0328 0.0795 0.8134 0.107 Uiso 1 1 calc R . .
H24B H 0.0389 0.1721 0.8558 0.107 Uiso 1 1 calc R . .
C25 C 0.1513(4) 0.1266(4) 0.7002(4) 0.0865(13) Uani 1 1 d . . .
H25A H 0.2224 0.1120 0.7402 0.104 Uiso 1 1 calc R . .
H25B H 0.1444 0.0570 0.6675 0.104 Uiso 1 1 calc R . .
C26 C 0.1800(4) 0.2322(4) 0.6041(4) 0.0908(13) Uani 1 1 d . . .
H26A H 0.1826 0.2137 0.5263 0.109 Uiso 1 1 calc R . .
H26B H 0.2663 0.2662 0.5962 0.109 Uiso 1 1 calc R . .
C27 C 0.0676(3) 0.3157(3) 0.6421(3) 0.0556(7) Uani 1 1 d . A .
H27A H 0.0940 0.3720 0.6821 0.067 Uiso 1 1 calc R . .
H27B H 0.0414 0.3605 0.5718 0.067 Uiso 1 1 calc R . .
O1 O -0.28633(18) 0.21766(17) 0.93155(14) 0.0486(5) Uani 1 1 d . . .
O2 O -0.25306(18) 0.44640(15) 0.77306(16) 0.0455(4) Uani 1 1 d . . .
O3 O -0.03867(17) 0.24459(17) 0.72306(16) 0.0476(4) Uani 1 1 d . . .

loop_
_atom_site_aniso_label
_atom_site_aniso_U_11
_atom_site_aniso_U_22
_atom_site_aniso_U_33
_atom_site_aniso_U_23
_atom_site_aniso_U_13
_atom_site_aniso_U_12
Cu1 0.02788(15) 0.04143(17) 0.03223(16) -0.01219(11) -0.00470(10) 0.00425(11)
N1 0.0292(8) 0.0277(8) 0.0247(8) -0.0071(6) -0.0056(6) 0.0003(6)
Li1 0.039(2) 0.041(2) 0.0311(18) -0.0068(15) -0.0083(15) -0.0059(16)
C1 0.0381(11) 0.0336(11) 0.0287(10) -0.0044(8) -0.0086(9) -0.0011(9)
C2 0.079(2) 0.0323(12) 0.0440(13) -0.0036(10) -0.0198(13) 0.0009(12)
C3 0.0488(14) 0.0535(15) 0.0384(12) -0.0031(10) -0.0197(11) 0.0031(11)
C4 0.0398(12) 0.0488(13) 0.0310(11) -0.0041(9) -0.0021(9) -0.0112(10)
C5 0.0378(12) 0.0608(16) 0.0338(11) -0.0152(11) 0.0018(9) 0.0015(11)
C6 0.0342(11) 0.0430(12) 0.0414(12) -0.0149(10) -0.0073(9) 0.0088(9)
C7 0.0312(10) 0.0291(10) 0.0303(10) -0.0082(8) -0.0075(8) 0.0006(8)
C8 0.0453(13) 0.0402(12) 0.0366(11) -0.0092(9) -0.0100(10) -0.0107(10)
C9 0.0505(14) 0.0327(11) 0.0356(11) -0.0051(9) -0.0146(10) 0.0007(10)
C10 0.0297(10) 0.0440(12) 0.0373(11) -0.0140(9) -0.0102(9) 0.0056(9)
C11 0.0354(12) 0.0394(12) 0.0436(12) -0.0115(10) -0.0106(10) 0.0060(9)
C12 0.0383(13) 0.0525(14) 0.0404(12) -0.0104(10) -0.0057(10) -0.0037(11)
C13 0.0308(11) 0.0637(16) 0.0490(14) -0.0281(12) -0.0060(10) 0.0062(11)
C14 0.0409(13) 0.0481(14) 0.0666(17) -0.0229(13) -0.0184(12) 0.0181(11)
C15 0.0416(13) 0.0421(13) 0.0459(13) -0.0058(10) -0.0107(10) 0.0052(10)
C18 0.0541(16) 0.0694(18) 0.0348(12) 0.0033(12) -0.0090(11) -0.0150(14)
C19 0.0430(13) 0.0427(12) 0.0327(11) -0.0042(9) -0.0044(9) -0.0089(10)
C20 0.061(2) 0.082(2) 0.110(3) -0.060(2) 0.016(2) -0.0092(18)
C21 0.093(3) 0.067(2) 0.117(4) -0.035(2) -0.022(3) 0.025(2)
C22 0.138(4) 0.0431(17) 0.078(2) -0.0067(16) -0.034(3) -0.004(2)
C23 0.0626(18) 0.0479(15) 0.0512(15) -0.0120(12) -0.0054(13) -0.0213(13)
C24 0.063(2) 0.093(3) 0.103(3) 0.035(2) -0.048(2) -0.010(2)
C25 0.094(3) 0.075(2) 0.120(3) -0.055(2) -0.059(3) 0.036(2)
C26 0.052(2) 0.120(4) 0.088(3) -0.035(3) 0.0066(19) 0.008(2)
C27 0.0390(14) 0.0671(18) 0.0531(16) -0.0041(13) -0.0060(12) -0.0101(13)
O1 0.0506(10) 0.0675(12) 0.0269(8) -0.0018(7) -0.0101(7) -0.0247(9)
O2 0.0467(10) 0.0391(9) 0.0470(9) -0.0160(7) -0.0011(8) -0.0083(7)
O3 0.0342(8) 0.0619(11) 0.0433(9) 0.0019(8) -0.0143(7) -0.0057(8)

loop_
_atom_type_symbol
_atom_type_description
_atom_type_scat_dispersion_real
_atom_type_scat_dispersion_imag
_atom_type_scat_source
C C 0.0033 0.0016 'International Tables Vol C Tables 4.2.6.8 and 6.1.1.4'
H H 0.0000 0.0000 'International Tables Vol C Tables 4.2.6.8 and 6.1.1.4'
Li Li -0.0003 0.0001 'International Tables Vol C Tables 4.2.6.8 and 6.1.1.4'
N N 0.0061 0.0033 'International Tables Vol C Tables 4.2.6.8 and 6.1.1.4'
O O 0.0106 0.0060 'International Tables Vol C Tables 4.2.6.8 and 6.1.1.4'
Cu Cu 0.3201 1.2651 'International Tables Vol C Tables 4.2.6.8 and 6.1.1.4'

loop_
_geom_angle_atom_site_label_1
_geom_angle_atom_site_label_2
_geom_angle_atom_site_label_3
_geom_angle
C10 Cu1 N1 176.36(8)
C10 Cu1 Li1 125.98(10)
N1 Cu1 Li1 50.54(9)
C1 N1 C7 114.91(16)
C1 N1 Cu1 113.45(13)
C7 N1 Cu1 113.98(13)
C1 N1 Li1 115.13(16)
C7 N1 Li1 109.24(16)
Cu1 N1 Li1 87.04(12)
O3 Li1 O2 101.52(19)
O3 Li1 O1 93.81(18)
O2 Li1 O1 89.05(17)
O3 Li1 N1 118.1(2)
O2 Li1 N1 121.1(2)
O1 Li1 N1 126.5(2)
O3 Li1 Cu1 157.6(2)
O2 Li1 Cu1 99.58(16)
O1 Li1 Cu1 93.86(15)
N1 Li1 Cu1 42.43(8)
N1 C1 C4 110.92(18)
N1 C1 C2 107.68(18)
C4 C1 C2 107.6(2)
N1 C1 C3 114.90(19)
C4 C1 C3 109.39(19)
C2 C1 C3 105.9(2)
C1 C2 H2A 109.5
C1 C2 H2B 109.5
H2A C2 H2B 109.5
C1 C2 H2C 109.5
H2A C2 H2C 109.5
H2B C2 H2C 109.5
C1 C3 H3A 109.5
C1 C3 H3B 109.5
H3A C3 H3B 109.5
C1 C3 H3C 109.5
H3A C3 H3C 109.5
H3B C3 H3C 109.5
C5 C4 C1 113.17(19)
C5 C4 H4A 108.9
C1 C4 H4A 108.9
C5 C4 H4B 108.9
C1 C4 H4B 108.9
H4A C4 H4B 107.8
C4 C5 C6 109.5(2)
C4 C5 H5A 109.8
C6 C5 H5A 109.8
C4 C5 H5B 109.8
C6 C5 H5B 109.8
H5A C5 H5B 108.2
C7 C6 C5 112.39(19)
C7 C6 H6A 109.1
C5 C6 H6A 109.1
C7 C6 H6B 109.1
C5 C6 H6B 109.1
H6A C6 H6B 107.9
N1 C7 C6 111.03(17)
N1 C7 C9 107.44(17)
C6 C7 C9 108.06(18)
N1 C7 C8 115.24(18)
C6 C7 C8 109.02(18)
C9 C7 C8 105.68(18)
C7 C8 H8A 109.5
C7 C8 H8B 109.5
H8A C8 H8B 109.5
C7 C8 H8C 109.5
H8A C8 H8C 109.5
H8B C8 H8C 109.5
C7 C9 H9A 109.5
C7 C9 H9B 109.5
H9A C9 H9B 109.5
C7 C9 H9C 109.5
H9A C9 H9C 109.5
H9B C9 H9C 109.5
C15 C10 C11 113.5(2)
C15 C10 Cu1 122.61(19)
C11 C10 Cu1 123.90(17)
C12 C11 C10 123.8(2)
C12 C11 H11A 118.1
C10 C11 H11A 118.1
C13 C12 C11 120.0(2)
C13 C12 H12A 120.0
C11 C12 H12A 120.0
C12 C13 C14 119.0(2)
C12 C13 H13A 120.5
C14 C13 H13A 120.5
C15 C14 C13 120.3(2)
C15 C14 H14A 119.9
C13 C14 H14A 119.9
C10 C15 C14 123.5(2)
C10 C15 H15A 118.2
C14 C15 H15A 118.2
C17 C16 O1 106.1(3)
C17 C16 H16A 110.5
O1 C16 H16A 110.5
C17 C16 H16B 110.5
O1 C16 H16B 110.5
H16A C16 H16B 108.7
C16 C17 C18 106.6(4)
C16 C17 H17A 110.4
C18 C17 H17A 110.4
C16 C17 H17B 110.4
C18 C17 H17B 110.4
H17A C17 H17B 108.6
C17' C16' O1 111.1(6)
C17' C16' H16C 109.4
O1 C16' H16C 109.4
C17' C16' H16D 109.4
O1 C16' H16D 109.4
H16C C16' H16D 108.0
C16' C17' C18 106.4(6)
C16' C17' H17C 110.4
C18 C17' H17C 110.4
C16' C17' H17D 110.4
C18 C17' H17D 110.4
H17C C17' H17D 108.6
C19 C18 C17 103.6(3)
C19 C18 C17' 103.7(3)
C17 C18 C17' 24.0(3)
C19 C18 H18A 111.0
C17 C18 H18A 111.0
C17' C18 H18A 89.2
C19 C18 H18B 111.0
C17 C18 H18B 111.0
C17' C18 H18B 130.4
H18A C18 H18B 109.0
O1 C19 C18 106.7(2)
O1 C19 H19A 110.4
C18 C19 H19A 110.4
O1 C19 H19B 110.4
C18 C19 H19B 110.4
H19A C19 H19B 108.6
O2 C20 C21 107.4(3)
O2 C20 H20A 110.2
C21 C20 H20A 110.2
O2 C20 H20B 110.2
C21 C20 H20B 110.2
H20A C20 H20B 108.5
C20 C21 C22 104.5(3)
C20 C21 H21A 110.9
C22 C21 H21A 110.9
C20 C21 H21B 110.9
C22 C21 H21B 110.9
H21A C21 H21B 108.9
C23 C22 C21 103.3(3)
C23 C22 H22A 111.1
C21 C22 H22A 111.1
C23 C22 H22B 111.1
C21 C22 H22B 111.1
H22A C22 H22B 109.1
O2 C23 C22 105.5(3)
O2 C23 H23A 110.6
C22 C23 H23A 110.6
O2 C23 H23B 110.6
C22 C23 H23B 110.6
H23A C23 H23B 108.8
O3 C24 C25 107.1(3)
O3 C24 H24A 110.3
C25 C24 H24A 110.3
O3 C24 H24B 110.3
C25 C24 H24B 110.3
H24A C24 H24B 108.6
C26 C25 C24 105.8(3)
C26 C25 H25A 110.6
C24 C25 H25A 110.6
C26 C25 H25B 110.6
C24 C25 H25B 110.6
H25A C25 H25B 108.7
C25 C26 C27 104.7(3)
C25 C26 H26A 110.8
C27 C26 H26A 110.8
C25 C26 H26B 110.8
C27 C26 H26B 110.8
H26A C26 H26B 108.9
O3 C27 C26 105.8(3)
O3 C27 H27A 110.6
C26 C27 H27A 110.6
O3 C27 H27B 110.6
C26 C27 H27B 110.6
H27A C27 H27B 108.7
C19 O1 C16' 107.3(3)
C19 O1 C16 105.9(2)
C16' O1 C16 27.3(3)
C19 O1 Li1 134.47(18)
C16' O1 Li1 118.1(3)
C16 O1 Li1 115.8(2)
C23 O2 C20 108.3(2)
C23 O2 Li1 133.3(2)
C20 O2 Li1 117.9(2)
C24 O3 C27 104.7(2)
C24 O3 Li1 128.5(2)
C27 O3 Li1 126.7(2)

loop_
_geom_bond_atom_site_label_1
_geom_bond_atom_site_label_2
_geom_bond_distance
Cu1 C10 1.903(2)
Cu1 N1 1.9116(18)
Cu1 Li1 2.830(4)
N1 C1 1.491(3)
N1 C7 1.487(3)
N1 Li1 2.188(4)
Li1 O3 2.041(4)
Li1 O2 2.052(4)
Li1 O1 2.067(4)
C1 C4 1.535(3)
C1 C2 1.532(3)
C1 C3 1.545(3)
C2 H2A 0.9800
C2 H2B 0.9800
C2 H2C 0.9800
C3 H3A 0.9800
C3 H3B 0.9800
C3 H3C 0.9800
C4 C5 1.522(4)
C4 H4A 0.9900
C4 H4B 0.9900
C5 C6 1.528(3)
C5 H5A 0.9900
C5 H5B 0.9900
C6 C7 1.538(3)
C6 H6A 0.9900
C6 H6B 0.9900
C7 C9 1.531(3)
C7 C8 1.548(3)
C8 H8A 0.9800
C8 H8B 0.9800
C8 H8C 0.9800
C9 H9A 0.9800
C9 H9B 0.9800
C9 H9C 0.9800
C10 C15 1.403(3)
C10 C11 1.408(3)
C11 C12 1.392(3)
C11 H11A 0.9500
C12 C13 1.372(4)
C12 H12A 0.9500
C13 C14 1.378(4)
C13 H13A 0.9500
C14 C15 1.391(4)
C14 H14A 0.9500
C15 H15A 0.9500
C16 C17 1.424(6)
C16 O1 1.470(5)
C16 H16A 0.9900
C16 H16B 0.9900
C17 C18 1.542(6)
C17 H17A 0.9900
C17 H17B 0.9900
C16' C17' 1.339(10)
C16' O1 1.456(7)
C16' H16C 0.9900
C16' H16D 0.9900
C17' C18 1.527(8)
C17' H17C 0.9900
C17' H17D 0.9900
C18 C19 1.511(4)
C18 H18A 0.9900
C18 H18B 0.9900
C19 O1 1.430(3)
C19 H19A 0.9900
C19 H19B 0.9900
C20 O2 1.443(4)
C20 C21 1.444(5)
C20 H20A 0.9900
C20 H20B 0.9900
C21 C22 1.482(6)
C21 H21A 0.9900
C21 H21B 0.9900
C22 C23 1.489(5)
C22 H22A 0.9900
C22 H22B 0.9900
C23 O2 1.433(3)
C23 H23A 0.9900
C23 H23B 0.9900
C24 O3 1.423(4)
C24 C25 1.473(6)
C24 H24A 0.9900
C24 H24B 0.9900
C25 C26 1.466(6)
C25 H25A 0.9900
C25 H25B 0.9900
C26 C27 1.506(5)
C26 H26A 0.9900
C26 H26B 0.9900
C27 O3 1.419(3)
C27 H27A 0.9900
C27 H27B 0.9900
